data_7054220
loop_
_publ_author_name
'Singh, Vikram'
'Kumar, Vinod'
'Gupta, Ajit N.'
'Drew, Michael G. B.'
'Singh, Nanhai'

_publ_section_title
;
 Effect of pyridyl substituents leading to the formation of green
 luminescent mercury(ii) coordination polymers, zinc(ii) dimers and a
 monomer
;
_journal_issue 8
_journal_name_full 'New Journal of Chemistry'
_journal_page_first 3737
_journal_paper_doi 10.1039/C4NJ00435C
_journal_volume 38
_journal_year 2014
_chemical_formula_sum 'C16 H18 Hg N4 S4'
_chemical_formula_weight 595.17
_chemical_name_systematic
;
 ?
;
_space_group_IT_number 2
_symmetry_cell_setting triclinic
_symmetry_space_group_name_Hall '-P 1'
_symmetry_space_group_name_H-M 'P -1'
_atom_sites_solution_hydrogens geom
_atom_sites_solution_primary direct
_atom_sites_solution_secondary difmap
_audit_creation_method SHELXL-97
_cell_angle_alpha 92.892(6)
_cell_angle_beta 95.604(7)
_cell_angle_gamma 109.777(6)
_cell_formula_units_Z 2
_cell_length_a 9.4813(7)
_cell_length_b 9.8800(7)
_cell_length_c 11.0632(10)
_cell_measurement_reflns_used 7266
_cell_measurement_temperature 293(2)
_cell_measurement_theta_max 27.50
_cell_measurement_theta_min 3.23
_cell_volume 966.69(14)
_computing_cell_refinement 'Crysalis, Oxford Diffraction'
_computing_data_collection 'Crysalis, Oxford Diffraction'
_computing_data_reduction 'Crysalis, Oxford Diffraction'
_computing_molecular_graphics PLATON(Spek,2004)
_computing_structure_refinement 'SHELXL-97 (Sheldrick, 1997)'
_computing_structure_solution 'SHELXS-97 (Sheldrick, 1997)'
_diffrn_ambient_temperature 293(2)
_diffrn_measured_fraction_theta_full 0.948
_diffrn_measured_fraction_theta_max 0.948
_diffrn_measurement_device 'Oxford Diffaction X-Calibur System'
_diffrn_measurement_method '321 frames, counting time 10 s.'
_diffrn_radiation_monochromator graphite
_diffrn_radiation_source 'fine-focus sealed tube'
_diffrn_radiation_type MoK\a
_diffrn_radiation_wavelength 0.71073
_diffrn_reflns_av_R_equivalents 0.0467
_diffrn_reflns_av_unetI/netI 0.0612
_diffrn_reflns_limit_h_max 11
_diffrn_reflns_limit_h_min -12
_diffrn_reflns_limit_k_max 12
_diffrn_reflns_limit_k_min -12
_diffrn_reflns_limit_l_max 14
_diffrn_reflns_limit_l_min -14
_diffrn_reflns_number 7266
_diffrn_reflns_theta_full 27.50
_diffrn_reflns_theta_max 27.50
_diffrn_reflns_theta_min 3.23
_diffrn_standards_decay_% n/a
_diffrn_standards_interval_count n/a
_diffrn_standards_interval_time n/a
_diffrn_standards_number n/a
_exptl_absorpt_coefficient_mu 8.400
_exptl_absorpt_correction_T_max 1.000
_exptl_absorpt_correction_T_min 0.894
_exptl_absorpt_correction_type empirical
_exptl_absorpt_process_details 'ABSPACK, Oxford Diffraction Ltd'
_exptl_crystal_colour yellow
_exptl_crystal_density_diffrn 2.045
_exptl_crystal_density_method 'not measured'
_exptl_crystal_description needle
_exptl_crystal_F_000 572
_exptl_crystal_size_max 0.19
_exptl_crystal_size_mid 0.03
_exptl_crystal_size_min 0.03
_refine_diff_density_max 1.188
_refine_diff_density_min -1.628
_refine_diff_density_rms 0.135
_refine_ls_extinction_method none
_refine_ls_goodness_of_fit_ref 1.013
_refine_ls_hydrogen_treatment constr
_refine_ls_matrix_type full
_refine_ls_number_parameters 227
_refine_ls_number_reflns 4213
_refine_ls_number_restraints 0
_refine_ls_restrained_S_all 1.013
_refine_ls_R_factor_all 0.0726
_refine_ls_R_factor_gt 0.0463
_refine_ls_shift/su_max 0.001
_refine_ls_shift/su_mean 0.000
_refine_ls_structure_factor_coef Fsqd
_refine_ls_weighting_details 'calc w=1/[\s^2^(Fo^2^)+(0.0399P)^2^+1.3418P] where P=(Fo^2^+2Fc^2^)/3'
_refine_ls_weighting_scheme calc
_refine_ls_wR_factor_gt 0.0967
_refine_ls_wR_factor_ref 0.1073
_reflns_number_gt 3054
_reflns_number_total 4213
_reflns_threshold_expression >2sigma(I)
_cod_data_source_file c4nj00435c2.cif
_cod_data_source_block 2
_cod_depositor_comments 'Adding full bibliography for 7054219--7054228.cif.'
_cod_original_cell_volume 966.69(13)
_cod_original_sg_symbol_H-M P-1
_cod_database_code 7054220

loop_
_symmetry_equiv_pos_as_xyz
'x, y, z'
'-x, -y, -z'

loop_
_atom_site_label
_atom_site_type_symbol
_atom_site_fract_x
_atom_site_fract_y
_atom_site_fract_z
_atom_site_U_iso_or_equiv
_atom_site_adp_type
_atom_site_occupancy
_atom_site_symmetry_multiplicity
_atom_site_calc_flag
_atom_site_refinement_flags
Hg1 Hg 0.44540(3) 0.43546(3) 0.76320(3) 0.06387(15) Uani 1 1 d .
N14 N 0.7337(5) 0.2686(5) 1.0024(4) 0.0357(12) Uani 1 1 d .
S13 S 0.4633(2) 0.2879(3) 0.9743(2) 0.0660(6) Uani 1 1 d .
S11 S 0.7068(2) 0.4368(2) 0.82776(19) 0.0652(6) Uani 1 1 d .
S43 S 0.4145(2) 0.5966(2) 0.5843(2) 0.0677(6) Uani 1 1 d .
S41 S 0.1803(2) 0.4622(2) 0.74133(17) 0.0553(5) Uani 1 1 d .
C12 C 0.6427(7) 0.3251(7) 0.9418(6) 0.0418(16) Uani 1 1 d .
C31 C 0.6848(9) 0.1767(8) 1.0996(6) 0.0522(18) Uani 1 1 d .
H31B H 0.5991 0.0936 1.0679 0.078 Uiso 1 1 calc R
H31A H 0.6574 0.2295 1.1629 0.078 Uiso 1 1 calc R
H31C H 0.7656 0.1462 1.1323 0.078 Uiso 1 1 calc R
C21 C 0.8872(7) 0.2919(7) 0.9746(7) 0.0469(17) Uani 1 1 d .
H21A H 0.9551 0.3188 1.0502 0.056 Uiso 1 1 calc R
H21B H 0.9168 0.3723 0.9245 0.056 Uiso 1 1 calc R
C22 C 0.9067(7) 0.1621(7) 0.9093(5) 0.0361(14) Uani 1 1 d .
C27 C 1.0494(7) 0.1632(8) 0.8984(6) 0.0451(17) Uani 1 1 d .
H27 H 1.1327 0.2418 0.9322 0.054 Uiso 1 1 calc R
C26 C 1.0689(10) 0.0494(10) 0.8381(7) 0.063(2) Uani 1 1 d .
H26 H 1.1673 0.0554 0.8292 0.076 Uiso 1 1 calc R
N25 N 0.9582(8) -0.0700(7) 0.7907(6) 0.0633(18) Uani 1 1 d .
C24 C 0.8191(9) -0.0735(9) 0.8028(6) 0.058(2) Uani 1 1 d .
H23 H 0.7385 -0.1559 0.7715 0.070 Uiso 1 1 calc R
C23 C 0.7875(7) 0.0411(7) 0.8605(6) 0.0441(16) Uani 1 1 d .
H24 H 0.6884 0.0355 0.8657 0.053 Uiso 1 1 calc R
C42 C 0.2436(7) 0.5788(6) 0.6324(6) 0.0391(15) Uani 1 1 d .
N44 N 0.1591(5) 0.6507(5) 0.5832(4) 0.0344(11) Uani 1 1 d .
C51 C 0.0147(7) 0.6437(7) 0.6253(6) 0.0464(17) Uani 1 1 d .
H51A H -0.0133 0.5701 0.6808 0.070 Uiso 1 1 calc R
H52A H -0.0620 0.6211 0.5566 0.070 Uiso 1 1 calc R
H53A H 0.0251 0.7353 0.6660 0.070 Uiso 1 1 calc R
C61 C 0.2056(8) 0.7473(7) 0.4881(5) 0.0441(16) Uani 1 1 d .
H61B H 0.1201 0.7313 0.4265 0.053 Uiso 1 1 calc R
H61A H 0.2836 0.7249 0.4494 0.053 Uiso 1 1 calc R
C62 C 0.2649(7) 0.9036(7) 0.5374(5) 0.0350(14) Uani 1 1 d .
C63 C 0.1943(7) 0.9982(7) 0.5014(6) 0.0460(16) Uani 1 1 d .
H63 H 0.1101 0.9674 0.4428 0.055 Uiso 1 1 calc R
C64 C 0.2487(8) 1.1383(8) 0.5525(7) 0.0542(19) Uani 1 1 d .
H64 H 0.1987 1.2003 0.5277 0.065 Uiso 1 1 calc R
N65 N 0.3689(6) 1.1896(5) 0.6353(5) 0.0427(13) Uani 1 1 d .
C66 C 0.4383(7) 1.0981(7) 0.6682(6) 0.0428(16) Uani 1 1 d .
H66 H 0.5235 1.1321 0.7257 0.051 Uiso 1 1 calc R
C67 C 0.3907(7) 0.9568(7) 0.6219(6) 0.0431(16) Uani 1 1 d .
H67 H 0.4433 0.8971 0.6476 0.052 Uiso 1 1 calc R

loop_
_atom_site_aniso_label
_atom_site_aniso_U_11
_atom_site_aniso_U_22
_atom_site_aniso_U_33
_atom_site_aniso_U_23
_atom_site_aniso_U_13
_atom_site_aniso_U_12
Hg1 0.0575(2) 0.04259(19) 0.0912(3) 0.00471(16) -0.01951(16) 0.02494(15)
N14 0.035(3) 0.035(3) 0.040(3) 0.000(2) 0.003(2) 0.017(2)
S13 0.0385(9) 0.0773(15) 0.0850(15) -0.0160(12) -0.0018(9) 0.0294(10)
S11 0.0749(13) 0.0482(12) 0.0636(12) 0.0187(10) -0.0050(10) 0.0116(10)
S43 0.0544(11) 0.0616(14) 0.1007(16) 0.0056(12) 0.0153(11) 0.0362(10)
S41 0.0792(13) 0.0405(10) 0.0483(10) 0.0137(9) 0.0006(9) 0.0241(10)
C12 0.045(4) 0.034(4) 0.044(4) -0.011(3) -0.009(3) 0.016(3)
C31 0.073(5) 0.047(4) 0.040(4) 0.013(3) 0.011(3) 0.023(4)
C21 0.031(3) 0.038(4) 0.066(5) -0.004(3) -0.001(3) 0.007(3)
C22 0.036(3) 0.042(4) 0.038(3) 0.017(3) 0.008(3) 0.019(3)
C27 0.032(3) 0.048(4) 0.063(4) 0.025(4) 0.014(3) 0.018(3)
C26 0.070(5) 0.072(6) 0.074(6) 0.034(5) 0.039(5) 0.047(5)
N25 0.085(5) 0.067(5) 0.058(4) 0.010(4) 0.032(4) 0.045(4)
C24 0.071(5) 0.057(5) 0.048(4) -0.004(4) 0.009(4) 0.024(4)
C23 0.038(3) 0.048(4) 0.046(4) -0.002(3) -0.001(3) 0.017(3)
C42 0.047(3) 0.024(3) 0.047(4) -0.006(3) -0.008(3) 0.017(3)
N44 0.041(3) 0.031(3) 0.033(3) 0.001(2) 0.000(2) 0.015(2)
C51 0.039(3) 0.039(4) 0.063(4) 0.000(3) -0.001(3) 0.018(3)
C61 0.062(4) 0.040(4) 0.030(3) 0.003(3) 0.001(3) 0.019(3)
C62 0.047(3) 0.033(3) 0.026(3) 0.007(3) 0.008(3) 0.014(3)
C63 0.046(4) 0.040(4) 0.049(4) 0.010(3) -0.007(3) 0.013(3)
C64 0.047(4) 0.045(4) 0.073(5) 0.016(4) -0.005(4) 0.021(4)
N65 0.049(3) 0.026(3) 0.053(3) 0.007(3) 0.006(3) 0.013(2)
C66 0.041(3) 0.042(4) 0.043(4) 0.002(3) -0.002(3) 0.014(3)
C67 0.050(4) 0.039(4) 0.045(4) 0.003(3) -0.001(3) 0.024(3)

loop_
_atom_type_symbol
_atom_type_description
_atom_type_scat_dispersion_real
_atom_type_scat_dispersion_imag
_atom_type_scat_source
C C 0.0033 0.0016 'International Tables Vol C Tables 4.2.6.8 and 6.1.1.4'
H H 0.0000 0.0000 'International Tables Vol C Tables 4.2.6.8 and 6.1.1.4'
N N 0.0061 0.0033 'International Tables Vol C Tables 4.2.6.8 and 6.1.1.4'
S S 0.1246 0.1234 'International Tables Vol C Tables 4.2.6.8 and 6.1.1.4'
Hg Hg -2.3894 9.2266 'International Tables Vol C Tables 4.2.6.8 and 6.1.1.4'

loop_
_geom_angle_atom_site_label_1
_geom_angle_atom_site_label_2
_geom_angle_atom_site_label_3
_geom_angle
_geom_angle_site_symmetry_1
_geom_angle_site_symmetry_3
S11 Hg1 N65 92.81(13) . 1_545
S11 Hg1 S41 167.93(7) . .
N65 Hg1 S41 97.27(13) 1_545 .
S11 Hg1 S43 116.88(6) . .
N65 Hg1 S43 98.48(13) 1_545 .
S41 Hg1 S43 68.20(6) . .
S11 Hg1 S13 67.11(6) . .
N65 Hg1 S13 87.91(13) 1_545 .
S41 Hg1 S13 106.54(6) . .
S43 Hg1 S13 172.10(6) . .
C12 N14 C31 121.5(6) . .
C12 N14 C21 122.6(6) . .
C31 N14 C21 115.8(5) . .
C12 S13 Hg1 81.4(2) . .
C12 S11 Hg1 91.1(2) . .
C42 S43 Hg1 85.5(2) . .
C42 S41 Hg1 87.0(2) . .
N14 C12 S13 120.3(5) . .
N14 C12 S11 120.0(5) . .
S13 C12 S11 119.7(4) . .
N14 C31 H31B 109.5 . .
N14 C31 H31A 109.5 . .
H31B C31 H31A 109.5 . .
N14 C31 H31C 109.5 . .
H31B C31 H31C 109.5 . .
H31A C31 H31C 109.5 . .
N14 C21 C22 114.3(5) . .
N14 C21 H21A 108.7 . .
C22 C21 H21A 108.7 . .
N14 C21 H21B 108.7 . .
C22 C21 H21B 108.7 . .
H21A C21 H21B 107.6 . .
C27 C22 C23 117.7(6) . .
C27 C22 C21 118.9(6) . .
C23 C22 C21 123.4(6) . .
C26 C27 C22 119.7(7) . .
C26 C27 H27 120.2 . .
C22 C27 H27 120.2 . .
N25 C26 C27 125.0(7) . .
N25 C26 H26 117.5 . .
C27 C26 H26 117.5 . .
C26 N25 C24 115.9(6) . .
N25 C24 C23 123.2(7) . .
N25 C24 H23 118.4 . .
C23 C24 H23 118.4 . .
C22 C23 C24 118.5(6) . .
C22 C23 H24 120.7 . .
C24 C23 H24 120.7 . .
N44 C42 S43 120.5(5) . .
N44 C42 S41 120.8(5) . .
S43 C42 S41 118.7(4) . .
C42 N44 C61 122.8(5) . .
C42 N44 C51 122.4(6) . .
C61 N44 C51 114.7(5) . .
N44 C51 H51A 109.5 . .
N44 C51 H52A 109.5 . .
H51A C51 H52A 109.5 . .
N44 C51 H53A 109.5 . .
H51A C51 H53A 109.5 . .
H52A C51 H53A 109.5 . .
N44 C61 C62 112.1(5) . .
N44 C61 H61B 109.2 . .
C62 C61 H61B 109.2 . .
N44 C61 H61A 109.2 . .
C62 C61 H61A 109.2 . .
H61B C61 H61A 107.9 . .
C67 C62 C63 117.3(6) . .
C67 C62 C61 121.1(6) . .
C63 C62 C61 121.6(6) . .
C64 C63 C62 119.6(6) . .
C64 C63 H63 120.2 . .
C62 C63 H63 120.2 . .
N65 C64 C63 123.3(6) . .
N65 C64 H64 118.3 . .
C63 C64 H64 118.3 . .
C64 N65 C66 116.7(6) . .
C64 N65 Hg1 124.2(4) . 1_565
C66 N65 Hg1 118.1(4) . 1_565
N65 C66 C67 123.4(6) . .
N65 C66 H66 118.3 . .
C67 C66 H66 118.3 . .
C66 C67 C62 119.6(6) . .
C66 C67 H67 120.2 . .
C62 C67 H67 120.2 . .

loop_
_geom_bond_atom_site_label_1
_geom_bond_atom_site_label_2
_geom_bond_distance
_geom_bond_site_symmetry_2
Hg1 S11 2.507(2) .
Hg1 N65 2.586(5) 1_545
Hg1 S41 2.605(2) .
Hg1 S43 2.657(2) .
Hg1 S13 2.836(2) .
N14 C12 1.325(8) .
N14 C31 1.452(8) .
N14 C21 1.461(7) .
S13 C12 1.693(7) .
S11 C12 1.736(7) .
S43 C42 1.710(7) .
S41 C42 1.719(7) .
C31 H31B 0.9600 .
C31 H31A 0.9600 .
C31 H31C 0.9600 .
C21 C22 1.514(9) .
C21 H21A 0.9700 .
C21 H21B 0.9700 .
C22 C27 1.366(8) .
C22 C23 1.378(9) .
C27 C26 1.353(10) .
C27 H27 0.9300 .
C26 N25 1.327(10) .
C26 H26 0.9300 .
N25 C24 1.328(9) .
C24 C23 1.405(10) .
C24 H23 0.9300 .
C23 H24 0.9300 .
C42 N44 1.334(7) .
N44 C61 1.456(8) .
N44 C51 1.469(7) .
C51 H51A 0.9600 .
C51 H52A 0.9600 .
C51 H53A 0.9600 .
C61 C62 1.506(9) .
C61 H61B 0.9700 .
C61 H61A 0.9700 .
C62 C67 1.372(8) .
C62 C63 1.374(9) .
C63 C64 1.372(9) .
C63 H63 0.9300 .
C64 N65 1.324(8) .
C64 H64 0.9300 .
N65 C66 1.331(8) .
N65 Hg1 2.586(5) 1_565
C66 C67 1.369(9) .
C66 H66 0.9300 .
C67 H67 0.9300 .
